data_4072685
loop_
_publ_author_name
'Wile, Bradley M.'
'McDonald, Robert'
'Ferguson, Michael J.'
'Stradiotto, Mark'

_publ_section_title
;
 Au(I) Complexes Supported by Donor-Functionalized Indene Ligands:&#x00A0;
 Synthesis, Characterization, and Catalytic Behavior in Aldehyde
 Hydrosilylation
;
_journal_issue 4
_journal_name_full Organometallics
_journal_page_first 1069
_journal_paper_doi 10.1021/om060948n
_journal_volume 26
_journal_year 2007
_chemical_formula_moiety 'C30 H42 Au P2, C F3 O3 S'
_chemical_formula_sum 'C31 H42 Au F3 O3 P2 S'
_chemical_formula_weight 810.61
_chemical_name_systematic
; 

 ? 

;
_space_group_IT_number 33
_symmetry_cell_setting orthorhombic
_symmetry_space_group_name_Hall 'P 2c -2n'
_symmetry_space_group_name_H-M 'P n a 21'
_atom_sites_solution_hydrogens geom
_atom_sites_solution_primary direct
_atom_sites_solution_secondary difmap
_audit_creation_method SHELXL-97
_cell_angle_alpha 90.00
_cell_angle_beta 90.00
_cell_angle_gamma 90.00
_cell_formula_units_Z 4
_cell_length_a 26.567(2)
_cell_length_b 9.2095(8)
_cell_length_c 13.1111(12)
_cell_measurement_reflns_used 7124
_cell_measurement_temperature 193(2)
_cell_measurement_theta_max 26.34
_cell_measurement_theta_min 2.34
_cell_volume 3207.9(5)
_computing_cell_refinement 'Bruker SAINT (Bruker, 1997)'
_computing_data_collection 'Bruker SMART (Bruker, 1997)'
_computing_data_reduction 'Bruker SAINT (Bruker, 1997)'
_computing_molecular_graphics 'Bruker SHELXTL (Bruker, 1997)'
_computing_publication_material 'Bruker SHELXTL (Bruker, 1997)'
_computing_structure_refinement 'SHELXL-97 (Sheldrick, 1997)'
_computing_structure_solution 'DIRDIF-96 (Beurskens et al., 1996)'
_diffrn_ambient_temperature 193(2)
_diffrn_detector_area_resol_mean 8.192
_diffrn_measured_fraction_theta_full 0.998
_diffrn_measured_fraction_theta_max 0.998
_diffrn_measurement_device_type 'Bruker PLATFORM diffractometer/SMART 1000 CCD area detector'
_diffrn_measurement_method '\w scans'
_diffrn_radiation_monochromator graphite
_diffrn_radiation_source 'fine-focus sealed tube'
_diffrn_radiation_type MoK\a
_diffrn_radiation_wavelength 0.71073
_diffrn_reflns_av_R_equivalents 0.0376
_diffrn_reflns_av_sigmaI/netI 0.0349
_diffrn_reflns_limit_h_max 33
_diffrn_reflns_limit_h_min -33
_diffrn_reflns_limit_k_max 11
_diffrn_reflns_limit_k_min -11
_diffrn_reflns_limit_l_max 16
_diffrn_reflns_limit_l_min -16
_diffrn_reflns_number 24364
_diffrn_reflns_theta_full 26.39
_diffrn_reflns_theta_max 26.39
_diffrn_reflns_theta_min 1.53
_diffrn_standards_decay_% 0
_diffrn_standards_interval_time 0
_diffrn_standards_number 0
_exptl_absorpt_coefficient_mu 4.799
_exptl_absorpt_correction_T_max 0.5330
_exptl_absorpt_correction_T_min 0.4049
_exptl_absorpt_correction_type multi-scan
_exptl_absorpt_process_details 'SADABS (Sheldrick, 1996)'
_exptl_crystal_colour colorless
_exptl_crystal_density_diffrn 1.678
_exptl_crystal_density_method 'not measured'
_exptl_crystal_description prism
_exptl_crystal_F_000 1616
_exptl_crystal_size_max 0.23
_exptl_crystal_size_mid 0.22
_exptl_crystal_size_min 0.15
_refine_diff_density_max 2.780
_refine_diff_density_min -0.433
_refine_diff_density_rms 0.117
_refine_ls_abs_structure_details 'Flack H D (1983), Acta Cryst. A39, 876-881'
_refine_ls_abs_structure_Flack 0.183(6)
_refine_ls_extinction_method none
_refine_ls_goodness_of_fit_ref 1.074
_refine_ls_hydrogen_treatment constr
_refine_ls_matrix_type full
_refine_ls_number_parameters 416
_refine_ls_number_reflns 6566
_refine_ls_number_restraints 1
_refine_ls_restrained_S_all 1.074
_refine_ls_R_factor_all 0.0347
_refine_ls_R_factor_gt 0.0268
_refine_ls_shift/su_max 0.001
_refine_ls_shift/su_mean 0.000
_refine_ls_structure_factor_coef Fsqd
_refine_ls_weighting_details 'calc w=1/[\s^2^(Fo^2^)+(0.0293P)^2^+0.0000P] where P=(Fo^2^+2Fc^2^)/3'
_refine_ls_weighting_scheme calc
_refine_ls_wR_factor_gt 0.0576
_refine_ls_wR_factor_ref 0.0600
_reflns_number_gt 5666
_reflns_number_total 6566
_reflns_threshold_expression I>2\s(I)
_cod_data_source_file om060948nsi20061014_103825.cif
_cod_data_source_block '[7]+_OTf-'
_cod_depositor_comments
;
The following automatic conversions were performed:

'_symmetry_cell_setting' value 'Orthorhombic' changed to
'orthorhombic' according to
/home/saulius/struct/CIF-dictionaries/cif_core.dic dictionary named
'cif_core.dic' version 2.4.1 from 2010-06-29.

Automatic conversion script
Id: cif_fix_values 1715 2011-07-08 13:25:40Z adriana 
;
_cod_database_code 4072685

loop_
_symmetry_equiv_pos_as_xyz
'x, y, z'
'-x, -y, z+1/2'
'x+1/2, -y+1/2, z'
'-x+1/2, y+1/2, z+1/2'

loop_
_atom_site_label
_atom_site_type_symbol
_atom_site_fract_x
_atom_site_fract_y
_atom_site_fract_z
_atom_site_U_iso_or_equiv
_atom_site_adp_type
_atom_site_occupancy
_atom_site_symmetry_multiplicity
_atom_site_calc_flag
_atom_site_refinement_flags
_atom_site_disorder_assembly
_atom_site_disorder_group
Au Au 0.124910(7) 0.276092(15) 0.02028(4) 0.02293(5) Uani 1 1 d . . .
P1 P 0.20585(4) 0.35795(12) -0.00882(8) 0.0212(3) Uani 1 1 d . . .
P2 P 0.04421(4) 0.19105(12) 0.04966(8) 0.0210(3) Uani 1 1 d . . .
C11 C 0.2202(2) 0.8021(5) -0.0039(4) 0.0334(15) Uani 1 1 d . . .
H11A H 0.2518 0.8541 0.0131 0.040 Uiso 1 1 calc R . .
H11B H 0.2011 0.8592 -0.0547 0.040 Uiso 1 1 calc R . .
C12 C 0.2307(2) 0.6505(5) -0.0416(4) 0.0334(12) Uani 1 1 d . . .
H12 H 0.2508 0.6292 -0.0997 0.040 Uiso 1 1 calc R . .
C13 C 0.20871(14) 0.5502(4) 0.0156(5) 0.0224(8) Uani 1 1 d . . .
C13A C 0.18263(17) 0.6249(5) 0.1013(4) 0.0242(10) Uani 1 1 d . . .
C14 C 0.15540(18) 0.5690(6) 0.1836(4) 0.0314(11) Uani 1 1 d . . .
H14 H 0.1501 0.4674 0.1907 0.038 Uiso 1 1 calc R . .
C15 C 0.13608(19) 0.6672(7) 0.2557(4) 0.0384(14) Uani 1 1 d . . .
H15 H 0.1177 0.6323 0.3128 0.046 Uiso 1 1 calc R . .
C16 C 0.1437(2) 0.8132(6) 0.2437(5) 0.0394(14) Uani 1 1 d . . .
H16 H 0.1311 0.8784 0.2937 0.047 Uiso 1 1 calc R . .
C17 C 0.1694(2) 0.8676(6) 0.1606(5) 0.0403(14) Uani 1 1 d . . .
H17 H 0.1732 0.9695 0.1522 0.048 Uiso 1 1 calc R . .
C17A C 0.1896(2) 0.7728(5) 0.0892(5) 0.0298(13) Uani 1 1 d . . .
C18 C 0.2541(2) 0.2680(5) 0.0692(4) 0.0270(13) Uani 1 1 d . . .
H18 H 0.2529 0.1622 0.0522 0.032 Uiso 1 1 calc R . .
C19 C 0.2252(2) 0.3332(6) -0.1420(4) 0.0257(11) Uani 1 1 d . . .
H19 H 0.2583 0.3827 -0.1525 0.031 Uiso 1 1 calc R . .
C1A C 0.2435(3) 0.2814(7) 0.1808(5) 0.0418(17) Uani 1 1 d . . .
H1AA H 0.2099 0.2430 0.1954 0.050 Uiso 1 1 calc R . .
H1AB H 0.2450 0.3839 0.2008 0.050 Uiso 1 1 calc R . .
H1AC H 0.2686 0.2262 0.2194 0.050 Uiso 1 1 calc R . .
C1B C 0.30714(17) 0.3219(5) 0.0421(4) 0.0376(15) Uani 1 1 d . . .
H1BA H 0.3132 0.3072 -0.0309 0.045 Uiso 1 1 calc R . .
H1BB H 0.3321 0.2675 0.0816 0.045 Uiso 1 1 calc R . .
H1BC H 0.3099 0.4255 0.0582 0.045 Uiso 1 1 calc R . .
C1C C 0.2315(2) 0.1711(6) -0.1656(4) 0.0360(13) Uani 1 1 d . . .
H1CA H 0.2562 0.1288 -0.1187 0.043 Uiso 1 1 calc R . .
H1CB H 0.2433 0.1593 -0.2360 0.043 Uiso 1 1 calc R . .
H1CC H 0.1991 0.1217 -0.1574 0.043 Uiso 1 1 calc R . .
C1D C 0.1862(2) 0.4023(6) -0.2135(4) 0.0385(13) Uani 1 1 d . . .
H1DA H 0.1824 0.5054 -0.1967 0.046 Uiso 1 1 calc R . .
H1DB H 0.1538 0.3530 -0.2052 0.046 Uiso 1 1 calc R . .
H1DC H 0.1976 0.3926 -0.2843 0.046 Uiso 1 1 calc R . .
C21 C 0.0331(2) -0.2526(5) 0.0444(6) 0.0396(19) Uani 1 1 d . . .
H21A H 0.0014 -0.3051 0.0291 0.048 Uiso 1 1 calc R . .
H21B H 0.0532 -0.3102 0.0935 0.048 Uiso 1 1 calc R . .
C22 C 0.02282(19) -0.1048(6) 0.0842(4) 0.0328(12) Uani 1 1 d . . .
H22 H 0.0039 -0.0857 0.1442 0.039 Uiso 1 1 calc R . .
C23 C 0.04324(14) -0.0019(4) 0.0259(5) 0.0236(8) Uani 1 1 d . . .
C23A C 0.06886(17) -0.0726(5) -0.0625(4) 0.0253(10) Uani 1 1 d . . .
C24 C 0.09438(19) -0.0161(5) -0.1449(4) 0.0310(11) Uani 1 1 d . . .
H24 H 0.0989 0.0858 -0.1517 0.037 Uiso 1 1 calc R . .
C25 C 0.11352(19) -0.1115(7) -0.2183(4) 0.0373(13) Uani 1 1 d . . .
H25 H 0.1308 -0.0741 -0.2761 0.045 Uiso 1 1 calc R . .
C26 C 0.1074(3) -0.2597(6) -0.2074(6) 0.0426(17) Uani 1 1 d . . .
H26 H 0.1204 -0.3231 -0.2581 0.051 Uiso 1 1 calc R . .
C27 C 0.0828(2) -0.3170(6) -0.1239(4) 0.0387(13) Uani 1 1 d . . .
H27 H 0.0796 -0.4191 -0.1157 0.046 Uiso 1 1 calc R . .
C27A C 0.0627(2) -0.2216(6) -0.0520(4) 0.0302(13) Uani 1 1 d . . .
C28 C -0.0055(2) 0.2734(5) -0.0291(4) 0.0256(12) Uani 1 1 d . . .
H28 H -0.0072 0.3786 -0.0108 0.031 Uiso 1 1 calc R . .
C29 C 0.0250(2) 0.2198(6) 0.1828(4) 0.0249(12) Uani 1 1 d . . .
H29 H -0.0080 0.1706 0.1942 0.030 Uiso 1 1 calc R . .
C2A C 0.0062(3) 0.2643(6) -0.1441(5) 0.0361(17) Uani 1 1 d . . .
H2AA H 0.0393 0.3074 -0.1574 0.043 Uiso 1 1 calc R . .
H2AB H -0.0195 0.3173 -0.1824 0.043 Uiso 1 1 calc R . .
H2AC H 0.0064 0.1623 -0.1655 0.043 Uiso 1 1 calc R . .
C2B C -0.05667(18) 0.2073(6) -0.0051(4) 0.0414(15) Uani 1 1 d . . .
H2BA H -0.0633 0.2154 0.0682 0.050 Uiso 1 1 calc R . .
H2BB H -0.0568 0.1047 -0.0249 0.050 Uiso 1 1 calc R . .
H2BC H -0.0828 0.2592 -0.0431 0.050 Uiso 1 1 calc R . .
C2C C 0.0186(2) 0.3819(5) 0.2023(4) 0.0371(13) Uani 1 1 d . . .
H2CA H -0.0064 0.4214 0.1548 0.045 Uiso 1 1 calc R . .
H2CB H 0.0509 0.4313 0.1922 0.045 Uiso 1 1 calc R . .
H2CC H 0.0071 0.3971 0.2725 0.045 Uiso 1 1 calc R . .
C2D C 0.0638(2) 0.1544(6) 0.2559(4) 0.0425(13) Uani 1 1 d . . .
H2DA H 0.0673 0.0502 0.2422 0.051 Uiso 1 1 calc R . .
H2DB H 0.0527 0.1688 0.3264 0.051 Uiso 1 1 calc R . .
H2DC H 0.0964 0.2022 0.2458 0.051 Uiso 1 1 calc R . .
S1A S 0.38406(13) 0.9194(4) 0.0203(4) 0.0410(9) Uani 0.60 1 d P A 1
S1B S 0.3706(2) 0.8938(6) -0.0219(5) 0.0438(12) Uani 0.40 1 d P A 2
F1 F 0.33675(17) 0.6919(5) 0.0947(3) 0.0577(12) Uani 1 1 d . . .
F2A F 0.3501(4) 0.6810(11) -0.0658(7) 0.084(3) Uani 0.60 1 d P A 1
F3A F 0.4097(6) 0.648(2) 0.0359(19) 0.099(6) Uani 0.60 1 d P A 1
F2B F 0.4089(5) 0.7669(12) 0.1397(8) 0.064(3) Uani 0.40 1 d P A 2
F3B F 0.4006(10) 0.630(3) 0.0071(18) 0.085(11) Uani 0.40 1 d P A 2
O1 O 0.42051(18) 0.9326(5) -0.0553(4) 0.0582(13) Uani 1 1 d . . .
O2A O 0.4042(4) 0.9467(12) 0.1177(6) 0.086(3) Uani 0.60 1 d P A 1
O3A O 0.3349(8) 0.975(2) 0.017(3) 0.097(6) Uani 0.60 1 d P A 1
O2B O 0.3412(4) 0.8373(16) -0.1023(9) 0.066(4) Uani 0.40 1 d P A 2
O3B O 0.3474(12) 1.003(3) 0.034(3) 0.089(12) Uani 0.40 1 d P A 2
C30A C 0.3701(4) 0.7259(10) 0.0283(19) 0.040(3) Uiso 0.60 1 d P A 1
C30B C 0.3829(7) 0.7385(15) 0.0610(15) 0.030(4) Uiso 0.40 1 d P A 2

loop_
_atom_site_aniso_label
_atom_site_aniso_U_11
_atom_site_aniso_U_22
_atom_site_aniso_U_33
_atom_site_aniso_U_23
_atom_site_aniso_U_13
_atom_site_aniso_U_12
Au 0.01689(8) 0.02678(8) 0.02513(8) -0.00348(16) 0.00143(7) -0.00251(7)
P1 0.0170(6) 0.0248(6) 0.0219(7) -0.0006(4) 0.0009(4) -0.0007(4)
P2 0.0172(5) 0.0227(6) 0.0231(7) -0.0007(4) -0.0004(4) -0.0002(4)
C11 0.037(3) 0.029(3) 0.034(4) 0.004(2) -0.003(2) -0.001(2)
C12 0.034(3) 0.032(3) 0.034(3) 0.002(2) 0.001(2) -0.003(2)
C13 0.0170(19) 0.0276(19) 0.023(2) -0.002(3) -0.001(3) 0.0014(14)
C13A 0.017(2) 0.030(3) 0.025(2) -0.001(2) -0.0019(19) -0.0025(19)
C14 0.026(3) 0.033(3) 0.035(3) -0.002(2) 0.001(2) 0.003(2)
C15 0.029(3) 0.056(4) 0.030(3) -0.007(3) 0.000(2) 0.015(3)
C16 0.041(3) 0.042(3) 0.035(3) -0.016(3) -0.007(3) 0.014(3)
C17 0.044(4) 0.026(3) 0.051(4) -0.006(2) -0.011(3) 0.006(2)
C17A 0.026(3) 0.027(3) 0.036(4) -0.001(2) -0.013(3) 0.004(2)
C18 0.027(3) 0.026(3) 0.028(3) -0.0003(19) -0.001(2) 0.0015(19)
C19 0.024(3) 0.032(3) 0.021(3) -0.002(2) 0.004(2) 0.003(2)
C1A 0.042(5) 0.049(4) 0.035(4) 0.011(3) -0.006(3) 0.012(3)
C1B 0.025(3) 0.039(3) 0.049(4) 0.003(3) -0.011(2) 0.0007(19)
C1C 0.037(3) 0.036(3) 0.034(3) -0.011(2) 0.004(2) 0.001(2)
C1D 0.044(3) 0.051(4) 0.021(3) -0.001(2) -0.005(2) 0.003(3)
C21 0.042(4) 0.023(3) 0.054(5) 0.007(2) -0.011(3) -0.0027(18)
C22 0.033(3) 0.034(3) 0.031(3) 0.003(2) -0.001(2) -0.002(2)
C23 0.0179(19) 0.0248(19) 0.028(2) -0.001(3) -0.002(3) -0.0020(14)
C23A 0.020(3) 0.024(2) 0.032(3) -0.0053(19) -0.006(2) 0.0018(18)
C24 0.030(3) 0.031(3) 0.033(3) -0.006(2) 0.001(2) 0.001(2)
C25 0.028(3) 0.048(4) 0.036(3) -0.008(2) -0.001(2) 0.006(2)
C26 0.043(4) 0.040(4) 0.045(4) -0.012(2) -0.003(3) 0.011(3)
C27 0.038(3) 0.024(3) 0.053(4) -0.007(2) -0.020(3) 0.003(2)
C27A 0.024(3) 0.032(3) 0.035(3) 0.002(2) -0.007(3) 0.002(2)
C28 0.022(3) 0.025(2) 0.030(3) 0.006(2) -0.006(2) 0.002(2)
C29 0.020(3) 0.033(3) 0.022(3) -0.001(2) 0.001(2) -0.003(2)
C2A 0.037(4) 0.041(4) 0.031(4) 0.010(2) -0.004(3) 0.007(3)
C2B 0.020(3) 0.057(3) 0.047(4) 0.014(3) -0.006(2) -0.003(2)
C2C 0.036(3) 0.039(3) 0.036(3) -0.009(2) 0.009(2) 0.006(2)
C2D 0.047(3) 0.053(4) 0.028(3) -0.004(2) -0.005(2) 0.010(3)
S1A 0.040(2) 0.0279(14) 0.055(3) -0.004(2) 0.020(2) -0.0075(11)
S1B 0.049(4) 0.037(3) 0.046(4) 0.008(2) 0.015(3) 0.003(3)
F1 0.069(3) 0.044(3) 0.060(3) -0.0034(19) 0.025(2) -0.016(2)
F2A 0.098(7) 0.086(7) 0.067(5) -0.043(5) 0.033(5) -0.040(6)
F3A 0.046(5) 0.064(10) 0.188(17) 0.040(10) -0.005(9) 0.016(5)
F2B 0.050(7) 0.106(9) 0.037(6) 0.014(5) 0.002(5) 0.006(5)
F3B 0.14(3) 0.034(7) 0.082(13) 0.009(7) 0.085(16) 0.037(11)
O1 0.053(3) 0.049(3) 0.072(3) -0.001(2) 0.029(3) -0.011(2)
O2A 0.094(8) 0.106(9) 0.057(5) -0.033(5) 0.014(5) -0.054(7)
O3A 0.038(7) 0.030(9) 0.223(15) 0.025(13) 0.023(10) 0.000(5)
O2B 0.030(6) 0.116(11) 0.051(8) 0.030(7) -0.011(5) -0.013(7)
O3B 0.08(2) 0.018(9) 0.17(3) -0.008(10) 0.09(2) -0.007(9)

loop_
_atom_type_symbol
_atom_type_description
_atom_type_scat_dispersion_real
_atom_type_scat_dispersion_imag
_atom_type_scat_source
C C 0.0033 0.0016 'International Tables Vol C Tables 4.2.6.8 and 6.1.1.4'
H H 0.0000 0.0000 'International Tables Vol C Tables 4.2.6.8 and 6.1.1.4'
O O 0.0106 0.0060 'International Tables Vol C Tables 4.2.6.8 and 6.1.1.4'
F F 0.0171 0.0103 'International Tables Vol C Tables 4.2.6.8 and 6.1.1.4'
P P 0.1023 0.0942 'International Tables Vol C Tables 4.2.6.8 and 6.1.1.4'
S S 0.1246 0.1234 'International Tables Vol C Tables 4.2.6.8 and 6.1.1.4'
Au Au -2.0133 8.8022 'International Tables Vol C Tables 4.2.6.8 and 6.1.1.4'

loop_
_geom_angle_atom_site_label_1
_geom_angle_atom_site_label_2
_geom_angle_atom_site_label_3
_geom_angle
P1 Au P2 179.26(4)
C13 P1 C19 106.2(3)
C13 P1 C18 108.4(2)
C19 P1 C18 106.2(2)
C13 P1 Au 109.32(13)
C19 P1 Au 112.17(18)
C18 P1 Au 114.24(17)
C23 P2 C29 107.6(3)
C23 P2 C28 107.4(2)
C29 P2 C28 106.0(2)
C23 P2 Au 108.52(13)
C29 P2 Au 111.46(19)
C28 P2 Au 115.59(17)
C17A C11 C12 101.6(4)
C13 C12 C11 112.2(5)
C12 C13 C13A 108.0(4)
C12 C13 P1 127.1(5)
C13A C13 P1 124.7(4)
C17A C13A C14 121.3(5)
C17A C13A C13 107.9(4)
C14 C13A C13 130.8(4)
C13A C14 C15 118.1(5)
C16 C15 C14 120.1(5)
C15 C16 C17 121.4(5)
C16 C17 C17A 119.6(5)
C13A C17A C17 119.4(6)
C13A C17A C11 110.1(5)
C17 C17A C11 130.5(5)
C1A C18 P1 112.1(4)
C1B C18 P1 111.4(3)
C1A C18 C1B 111.9(5)
C1C C19 C1D 110.7(4)
C1C C19 P1 110.1(4)
C1D C19 P1 109.9(3)
C22 C21 C27A 102.5(4)
C23 C22 C21 112.1(5)
C22 C23 C23A 108.7(4)
C22 C23 P2 127.4(4)
C23A C23 P2 123.8(4)
C24 C23A C27A 120.6(5)
C24 C23A C23 132.0(4)
C27A C23A C23 107.5(4)
C23A C24 C25 118.8(5)
C26 C25 C24 120.4(6)
C27 C26 C25 121.1(6)
C26 C27 C27A 118.5(5)
C23A C27A C27 120.7(5)
C23A C27A C21 109.2(5)
C27 C27A C21 130.1(5)
C2B C28 P2 111.1(3)
C2A C28 P2 112.4(4)
C2B C28 C2A 111.2(5)
C2C C29 C2D 110.9(4)
C2C C29 P2 109.4(4)
C2D C29 P2 110.6(4)
O1 S1A O3A 126.5(15)
O1 S1A O2A 111.5(5)
O3A S1A O2A 108.5(15)
O1 S1A C30A 105.6(7)
O3A S1A C30A 99.6(8)
O2A S1A C30A 101.5(9)
O3B S1B O2B 115(2)
O3B S1B O1 112.8(10)
O2B S1B O1 111.9(6)
O3B S1B C30B 110(2)
O2B S1B C30B 104.8(8)
O1 S1B C30B 102.1(7)
F3A C30A F1 112.4(17)
F3A C30A F2A 102.4(16)
F1 C30A F2A 105.3(9)
F3A C30A S1A 112.5(11)
F1 C30A S1A 114.8(10)
F2A C30A S1A 108.3(12)
F2B C30B F3B 114(2)
F2B C30B F1 106.8(14)
F3B C30B F1 104.7(16)
F2B C30B S1B 114.9(11)
F3B C30B S1B 109.9(17)
F1 C30B S1B 106.0(11)

loop_
_geom_bond_atom_site_label_1
_geom_bond_atom_site_label_2
_geom_bond_distance
Au P1 2.3103(12)
Au P2 2.3149(12)
P1 C13 1.800(4)
P1 C19 1.835(5)
P1 C18 1.837(5)
P2 C23 1.804(4)
P2 C29 1.837(5)
P2 C28 1.840(5)
C11 C17A 1.492(8)
C11 C12 1.507(7)
C12 C13 1.326(7)
C13 C13A 1.489(7)
C13A C17A 1.384(7)
C13A C14 1.398(7)
C14 C15 1.405(7)
C15 C16 1.369(10)
C16 C17 1.379(9)
C17 C17A 1.388(8)
C18 C1A 1.496(8)
C18 C1B 1.535(7)
C19 C1C 1.534(7)
C19 C1D 1.535(7)
C21 C22 1.483(7)
C21 C27A 1.516(9)
C22 C23 1.333(7)
C23 C23A 1.493(7)
C23A C24 1.377(7)
C23A C27A 1.389(7)
C24 C25 1.399(7)
C25 C26 1.382(8)
C26 C27 1.380(10)
C27 C27A 1.395(7)
C28 C2B 1.523(7)
C28 C2A 1.541(8)
C29 C2C 1.524(7)
C29 C2D 1.531(7)
S1A O1 1.391(6)
S1A O3A 1.40(2)
S1A O2A 1.407(9)
S1A C30A 1.823(9)
S1B O3B 1.39(3)
S1B O2B 1.411(13)
S1B O1 1.443(8)
S1B C30B 1.826(18)
F1 C30A 1.280(18)
F1 C30B 1.372(18)
F2A C30A 1.41(2)
F3A C30A 1.28(2)
F2B C30B 1.27(2)
F3B C30B 1.31(3)

loop_
_geom_torsion_atom_site_label_1
_geom_torsion_atom_site_label_2
_geom_torsion_atom_site_label_3
_geom_torsion_atom_site_label_4
_geom_torsion
P2 Au P1 C13 -160(4)
P2 Au P1 C19 83(4)
P2 Au P1 C18 -38(4)
P1 Au P2 C23 -20(4)
P1 Au P2 C29 99(4)
P1 Au P2 C28 -140(4)
C17A C11 C12 C13 2.2(6)
C11 C12 C13 C13A -2.4(6)
C11 C12 C13 P1 173.2(3)
C19 P1 C13 C12 -13.7(5)
C18 P1 C13 C12 100.0(5)
Au P1 C13 C12 -134.9(4)
C19 P1 C13 C13A 161.2(4)
C18 P1 C13 C13A -85.1(4)
Au P1 C13 C13A 39.9(5)
C12 C13 C13A C17A 1.5(6)
P1 C13 C13A C17A -174.2(4)
C12 C13 C13A C14 -177.9(5)
P1 C13 C13A C14 6.4(8)
C17A C13A C14 C15 -1.5(7)
C13 C13A C14 C15 177.9(5)
C13A C14 C15 C16 0.6(7)
C14 C15 C16 C17 1.4(8)
C15 C16 C17 C17A -2.4(8)
C14 C13A C17A C17 0.4(8)
C13 C13A C17A C17 -179.1(5)
C14 C13A C17A C11 179.4(5)
C13 C13A C17A C11 -0.1(6)
C16 C17 C17A C13A 1.5(8)
C16 C17 C17A C11 -177.3(5)
C12 C11 C17A C13A -1.2(5)
C12 C11 C17A C17 177.7(6)
C13 P1 C18 C1A 65.5(5)
C19 P1 C18 C1A 179.2(4)
Au P1 C18 C1A -56.6(4)
C13 P1 C18 C1B -60.8(4)
C19 P1 C18 C1B 52.9(4)
Au P1 C18 C1B 177.1(3)
C13 P1 C19 C1C 171.7(3)
C18 P1 C19 C1C 56.5(4)
Au P1 C19 C1C -69.0(3)
C13 P1 C19 C1D -66.1(4)
C18 P1 C19 C1D 178.7(4)
Au P1 C19 C1D 53.3(4)
C27A C21 C22 C23 -1.6(6)
C21 C22 C23 C23A 1.4(6)
C21 C22 C23 P2 -175.2(4)
C29 P2 C23 C22 12.9(5)
C28 P2 C23 C22 -100.8(5)
Au P2 C23 C22 133.6(4)
C29 P2 C23 C23A -163.2(4)
C28 P2 C23 C23A 83.1(4)
Au P2 C23 C23A -42.5(4)
C22 C23 C23A C24 178.4(5)
P2 C23 C23A C24 -4.8(8)
C22 C23 C23A C27A -0.5(6)
P2 C23 C23A C27A 176.2(4)
C27A C23A C24 C25 0.6(7)
C23 C23A C24 C25 -178.2(5)
C23A C24 C25 C26 -0.8(8)
C24 C25 C26 C27 -0.5(9)
C25 C26 C27 C27A 2.0(9)
C24 C23A C27A C27 0.9(8)
C23 C23A C27A C27 -180.0(5)
C24 C23A C27A C21 -179.6(5)
C23 C23A C27A C21 -0.5(6)
C26 C27 C27A C23A -2.2(8)
C26 C27 C27A C21 178.4(6)
C22 C21 C27A C23A 1.2(6)
C22 C21 C27A C27 -179.4(6)
C23 P2 C28 C2B 57.5(4)
C29 P2 C28 C2B -57.2(4)
Au P2 C28 C2B 178.8(3)
C23 P2 C28 C2A -67.8(5)
C29 P2 C28 C2A 177.4(4)
Au P2 C28 C2A 53.5(4)
C23 P2 C29 C2C -172.5(3)
C28 P2 C29 C2C -57.9(4)
Au P2 C29 C2C 68.6(4)
C23 P2 C29 C2D 65.1(4)
C28 P2 C29 C2D 179.7(4)
Au P2 C29 C2D -53.8(4)
O1 S1A C30A F3A 50(2)
O3A S1A C30A F3A -178(2)
O2A S1A C30A F3A -67(2)
O1 S1A C30A F1 -179.8(12)
O3A S1A C30A F1 -48(2)
O2A S1A C30A F1 63.7(13)
O1 S1A C30A F2A -62.5(9)
O3A S1A C30A F2A 69.8(17)
O2A S1A C30A F2A -179.0(9)
O3B S1B C30B F2B -56(2)
O2B S1B C30B F2B -179.5(14)
O1 S1B C30B F2B 63.8(14)
O3B S1B C30B F3B 174(2)
O2B S1B C30B F3B 51(2)
O1 S1B C30B F3B -66.0(19)
O3B S1B C30B F1 61.7(18)
O2B S1B C30B F1 -61.8(12)
O1 S1B C30B F1 -178.6(9)
